data_2219701
loop_
_publ_author_name
'Xia, Lin'
'Hu, Ai-Xi'

_publ_section_title
;
 1-(2,4-Dichlorophenyl)-4,4-dimethylpent-1-en-3-one
;
_journal_coeditor_code SG2260
_journal_issue 10
_journal_name_full 'Acta Crystallographica Section E'
_journal_page_first o1983
_journal_paper_doi 10.1107/S1600536808029838
_journal_volume 64
_journal_year 2008
_chemical_formula_iupac 'C13 H14 Cl2 O'
_chemical_formula_moiety 'C13 H14 Cl2 O'
_chemical_formula_sum 'C13 H14 Cl2 O'
_chemical_formula_weight 257.14
_chemical_melting_point 385
_chemical_name_systematic
;
1-(2,4-Dichlorophenyl)-4,4-dimethylpent-1-en-3-one
;
_space_group_IT_number 62
_symmetry_cell_setting orthorhombic
_symmetry_space_group_name_Hall '-P 2ac 2n'
_symmetry_space_group_name_H-M 'P n m a'
_atom_sites_solution_hydrogens geom
_atom_sites_solution_primary direct
_atom_sites_solution_secondary difmap
_audit_creation_method SHELXL-97
_cell_angle_alpha 90.00
_cell_angle_beta 90.00
_cell_angle_gamma 90.00
_cell_formula_units_Z 4
_cell_length_a 11.2553(7)
_cell_length_b 7.0458(4)
_cell_length_c 15.4969(9)
_cell_measurement_reflns_used 3552
_cell_measurement_temperature 173(2)
_cell_measurement_theta_max 27.00
_cell_measurement_theta_min 2.24
_cell_volume 1228.94(13)
_computing_cell_refinement 'SAINT-Plus (Bruker, 2003)'
_computing_data_collection 'SMART (Bruker, 2001)'
_computing_data_reduction 'SAINT-Plus (Bruker, 2003)'
_computing_molecular_graphics 'SHELXTL (Sheldrick, 2008)'
_computing_publication_material 'SHELXTL (Sheldrick, 2008)'
_computing_structure_refinement 'SHELXTL (Sheldrick, 2008)'
_computing_structure_solution 'SHELXTL (Sheldrick, 2008)'
_diffrn_ambient_temperature 173(2)
_diffrn_measured_fraction_theta_full 0.994
_diffrn_measured_fraction_theta_max 0.994
_diffrn_measurement_device_type 'Bruker SMART 1000 CCD'
_diffrn_measurement_method \w
_diffrn_radiation_monochromator graphite
_diffrn_radiation_source 'fine-focus sealed tube'
_diffrn_radiation_type MoK\a
_diffrn_radiation_wavelength 0.71073
_diffrn_reflns_av_R_equivalents 0.0212
_diffrn_reflns_av_sigmaI/netI 0.0192
_diffrn_reflns_limit_h_max 14
_diffrn_reflns_limit_h_min -12
_diffrn_reflns_limit_k_max 9
_diffrn_reflns_limit_k_min -8
_diffrn_reflns_limit_l_max 14
_diffrn_reflns_limit_l_min -19
_diffrn_reflns_number 6162
_diffrn_reflns_theta_full 27.03
_diffrn_reflns_theta_max 27.03
_diffrn_reflns_theta_min 2.24
_diffrn_standards_number 0
_exptl_absorpt_coefficient_mu 0.503
_exptl_absorpt_correction_T_max 0.9283
_exptl_absorpt_correction_T_min 0.7978
_exptl_absorpt_correction_type multi-scan
_exptl_absorpt_process_details '(SADABS; Sheldrick, 2004)'
_exptl_crystal_colour colorless
_exptl_crystal_density_diffrn 1.390
_exptl_crystal_density_method 'not measured'
_exptl_crystal_description block
_exptl_crystal_F_000 536
_exptl_crystal_size_max 0.47
_exptl_crystal_size_mid 0.39
_exptl_crystal_size_min 0.15
_refine_diff_density_max 0.281
_refine_diff_density_min -0.360
_refine_ls_extinction_method none
_refine_ls_goodness_of_fit_ref 1.073
_refine_ls_hydrogen_treatment constr
_refine_ls_matrix_type full
_refine_ls_number_parameters 95
_refine_ls_number_reflns 1444
_refine_ls_number_restraints 0
_refine_ls_restrained_S_all 1.073
_refine_ls_R_factor_all 0.0390
_refine_ls_R_factor_gt 0.0316
_refine_ls_shift/su_max 0.000
_refine_ls_shift/su_mean 0.000
_refine_ls_structure_factor_coef Fsqd
_refine_ls_weighting_details 'calc w=1/[\s^2^(Fo^2^)+(0.0391P)^2^+0.6612P] where P=(Fo^2^+2Fc^2^)/3'
_refine_ls_weighting_scheme calc
_refine_ls_wR_factor_gt 0.0803
_refine_ls_wR_factor_ref 0.0847
_reflns_number_gt 1227
_reflns_number_total 1444
_reflns_threshold_expression I>2\s(I)
_cod_data_source_file sg2260.cif
_cod_data_source_block I
_cod_depositor_comments
;
The following automatic conversions were performed:
'_symmetry_cell_setting' value 'Orthorhombic' changed to 'orthorhombic'
according to '/home/saulius/struct/CIF-dictionaries/cif_core.dic'
dictionary named 'cif_core.dic' version 2.4.1 from 2010-06-29.

Automatic conversion script
Id: cif_fix_enum 1527 2010-12-29 10:47:43Z saulius 

The following automatic conversions were performed:

'_symmetry_cell_setting' value 'Orthorhombic' changed to
'orthorhombic' according to
/home/saulius/struct/CIF-dictionaries/cif_core.dic dictionary named
'cif_core.dic' version 2.4.1 from 2010-06-29.

Automatic conversion script
Id: cif_fix_values 1715 2011-07-08 13:25:40Z adriana 
;
_cod_database_code 2219701
_cod_database_fobs_code 2219701

loop_
_symmetry_equiv_pos_as_xyz
'x, y, z'
'-x+1/2, -y, z+1/2'
'-x, y+1/2, -z'
'x+1/2, -y+1/2, -z+1/2'
'-x, -y, -z'
'x-1/2, y, -z-1/2'
'x, -y-1/2, z'
'-x-1/2, y-1/2, z-1/2'

loop_
_atom_site_type_symbol
_atom_site_label
_atom_site_fract_x
_atom_site_fract_y
_atom_site_fract_z
_atom_site_U_iso_or_equiv
_atom_site_adp_type
_atom_site_calc_flag
_atom_site_refinement_flags
_atom_site_occupancy
Cl Cl1 0.73794(5) 0.2500 0.45333(4) 0.03276(17) Uani d S 1
Cl Cl2 0.34147(5) 0.2500 0.26347(3) 0.03138(17) Uani d S 1
C C1 0.57275(19) 0.2500 0.61286(13) 0.0239(4) Uani d S 1
H H1 0.6571 0.2500 0.6149 0.029 Uiso calc SR 1
C C2 0.51505(19) 0.2500 0.68766(13) 0.0265(5) Uani d S 1
H H2 0.4307 0.2500 0.6869 0.032 Uiso calc SR 1
C C3 0.57686(18) 0.2500 0.77240(13) 0.0225(4) Uani d S 1
C C4 0.49783(18) 0.2500 0.85260(12) 0.0227(4) Uani d S 1
C C5 0.5740(2) 0.2500 0.93380(14) 0.0314(5) Uani d S 1
H H5A 0.6163 0.1518 0.9347 0.047 Uiso calc PR 0.50
H H5B 0.5225 0.2500 0.9848 0.047 Uiso d SR 1
H H5C 0.6252 0.3625 0.9340 0.047 Uiso d PR 0.50
C C6 0.41949(13) 0.0709(2) 0.85096(10) 0.0285(3) Uani d . 1
H H6A 0.3670 0.0751 0.8005 0.043 Uiso calc R 1
H H6B 0.3714 0.0656 0.9036 0.043 Uiso calc R 1
H H6C 0.4701 -0.0421 0.8477 0.043 Uiso calc R 1
C C7 0.51674(18) 0.2500 0.52726(13) 0.0224(4) Uani d S 1
C C8 0.58317(17) 0.2500 0.45064(13) 0.0217(4) Uani d S 1
C C9 0.53111(19) 0.2500 0.36945(13) 0.0244(4) Uani d S 1
H H9 0.5785 0.2500 0.3187 0.029 Uiso calc SR 1
C C10 0.40892(19) 0.2500 0.36426(13) 0.0241(4) Uani d S 1
C C11 0.33861(18) 0.2500 0.43745(15) 0.0267(5) Uani d S 1
H H11 0.2544 0.2500 0.4329 0.032 Uiso calc SR 1
C C12 0.39335(19) 0.2500 0.51767(14) 0.0265(5) Uani d S 1
H H12 0.3451 0.2500 0.5680 0.032 Uiso calc SR 1
O O1 0.68512(13) 0.2500 0.77742(10) 0.0323(4) Uani d S 1

loop_
_atom_site_aniso_label
_atom_site_aniso_U_11
_atom_site_aniso_U_22
_atom_site_aniso_U_33
_atom_site_aniso_U_12
_atom_site_aniso_U_13
_atom_site_aniso_U_23
Cl1 0.0204(3) 0.0528(4) 0.0251(3) 0.000 0.00297(19) 0.000
Cl2 0.0291(3) 0.0413(3) 0.0237(3) 0.000 -0.0039(2) 0.000
C1 0.0243(10) 0.0245(10) 0.0228(10) 0.000 0.0018(8) 0.000
C2 0.0232(10) 0.0337(12) 0.0225(10) 0.000 -0.0004(8) 0.000
C3 0.0221(10) 0.0236(10) 0.0218(10) 0.000 0.0009(8) 0.000
C4 0.0202(9) 0.0284(11) 0.0195(9) 0.000 0.0007(8) 0.000
C5 0.0256(11) 0.0463(14) 0.0223(10) 0.000 -0.0029(9) 0.000
C6 0.0269(7) 0.0303(8) 0.0285(8) -0.0032(6) 0.0043(6) 0.0008(6)
C7 0.0238(10) 0.0204(10) 0.0229(10) 0.000 0.0011(8) 0.000
C8 0.0190(9) 0.0209(10) 0.0252(10) 0.000 0.0019(8) 0.000
C9 0.0276(11) 0.0240(10) 0.0217(10) 0.000 0.0039(8) 0.000
C10 0.0286(11) 0.0220(10) 0.0217(10) 0.000 -0.0019(8) 0.000
C11 0.0205(10) 0.0311(12) 0.0285(11) 0.000 0.0005(8) 0.000
C12 0.0256(11) 0.0310(11) 0.0228(10) 0.000 0.0055(8) 0.000
O1 0.0200(7) 0.0468(10) 0.0301(8) 0.000 0.0026(6) 0.000

loop_
_atom_type_symbol
_atom_type_description
_atom_type_scat_dispersion_real
_atom_type_scat_dispersion_imag
_atom_type_scat_source
C C 0.0033 0.0016 'International Tables Vol C Tables 4.2.6.8 and 6.1.1.4'
H H 0.0000 0.0000 'International Tables Vol C Tables 4.2.6.8 and 6.1.1.4'
O O 0.0106 0.0060 'International Tables Vol C Tables 4.2.6.8 and 6.1.1.4'
Cl Cl 0.1484 0.1585 'International Tables Vol C Tables 4.2.6.8 and 6.1.1.4'

loop_
_geom_angle_atom_site_label_1
_geom_angle_atom_site_label_2
_geom_angle_atom_site_label_3
_geom_angle_site_symmetry_3
_geom_angle
C2 C1 C7 . 125.3(2)
C2 C1 H1 . 117.3
C7 C1 H1 . 117.3
C1 C2 C3 . 122.83(19)
C1 C2 H2 . 118.6
C3 C2 H2 . 118.6
O1 C3 C2 . 121.57(19)
O1 C3 C4 . 121.93(18)
C2 C3 C4 . 116.50(17)
C5 C4 C3 . 110.15(17)
C5 C4 C6 . 109.64(11)
C3 C4 C6 . 108.65(11)
C5 C4 C6 7_565 109.64(11)
C3 C4 C6 7_565 108.65(11)
C6 C4 C6 7_565 110.09(17)
C4 C5 H5A . 109.5
C4 C5 H5B . 109.5
H5A C5 H5B . 108.7
C4 C5 H5C . 109.4
H5A C5 H5C . 109.5
H5B C5 H5C . 110.2
C4 C6 H6A . 109.5
C4 C6 H6B . 109.5
H6A C6 H6B . 109.5
C4 C6 H6C . 109.5
H6A C6 H6C . 109.5
H6B C6 H6C . 109.5
C12 C7 C8 . 116.09(18)
C12 C7 C1 . 121.53(19)
C8 C7 C1 . 122.39(18)
C9 C8 C7 . 122.84(19)
C9 C8 Cl1 . 116.34(15)
C7 C8 Cl1 . 120.82(15)
C10 C9 C8 . 118.32(19)
C10 C9 H9 . 120.8
C8 C9 H9 . 120.8
C9 C10 C11 . 121.55(19)
C9 C10 Cl2 . 119.27(16)
C11 C10 Cl2 . 119.17(16)
C10 C11 C12 . 118.73(19)
C10 C11 H11 . 120.6
C12 C11 H11 . 120.6
C11 C12 C7 . 122.5(2)
C11 C12 H12 . 118.8
C7 C12 H12 . 118.8

loop_
_geom_bond_atom_site_label_1
_geom_bond_atom_site_label_2
_geom_bond_site_symmetry_2
_geom_bond_distance
Cl1 C8 . 1.742(2)
Cl2 C10 . 1.737(2)
C1 C2 . 1.329(3)
C1 C7 . 1.469(3)
C1 H1 . 0.9500
C2 C3 . 1.486(3)
C2 H2 . 0.9500
C3 O1 . 1.221(2)
C3 C4 . 1.528(3)
C4 C5 . 1.522(3)
C4 C6 . 1.5398(19)
C4 C6 7_565 1.5398(19)
C5 H5A . 0.8400
C5 H5B . 0.9799
C5 H5C . 0.9800
C6 H6A . 0.9800
C6 H6B . 0.9800
C6 H6C . 0.9800
C7 C12 . 1.397(3)
C7 C8 . 1.403(3)
C8 C9 . 1.388(3)
C9 C10 . 1.378(3)
C9 H9 . 0.9500
C10 C11 . 1.383(3)
C11 C12 . 1.387(3)
C11 H11 . 0.9500
C12 H12 . 0.9500

loop_
_geom_torsion_atom_site_label_1
_geom_torsion_atom_site_label_2
_geom_torsion_atom_site_label_3
_geom_torsion_atom_site_label_4
_geom_torsion_site_symmetry_4
_geom_torsion
C7 C1 C2 C3 . 180.0
C1 C2 C3 O1 . 0.0
C1 C2 C3 C4 . 180.0
O1 C3 C4 C5 . 0.0
C2 C3 C4 C5 . 180.0
O1 C3 C4 C6 . -120.11(11)
C2 C3 C4 C6 . 59.89(11)
O1 C3 C4 C6 7_565 120.11(11)
C2 C3 C4 C6 7_565 -59.89(11)
C2 C1 C7 C12 . 0.0
C2 C1 C7 C8 . 180.0
C12 C7 C8 C9 . 0.0
C1 C7 C8 C9 . 180.0
C12 C7 C8 Cl1 . 180.0
C1 C7 C8 Cl1 . 0.0
C7 C8 C9 C10 . 0.0
Cl1 C8 C9 C10 . 180.0
C8 C9 C10 C11 . 0.0
C8 C9 C10 Cl2 . 180.0
C9 C10 C11 C12 . 0.0
Cl2 C10 C11 C12 . 180.0
C10 C11 C12 C7 . 0.0
C8 C7 C12 C11 . 0.0
C1 C7 C12 C11 . 180.0
